data_7248920
loop_
_publ_author_name
'Castro, Geraldyne'
'Romero-\'Avila, Margarita'
'Farf\'an, Norberto'
'Arcos-Ramos, Rafael'
'Maldonado-Dom\'inguez, Mauricio'

_publ_section_title
;
 Heterocycles as supramolecular handles for crystal engineering: a case
 study with 7-(diethylamino)coumarin derivatives
;
_journal_issue 29
_journal_name_full 'RSC Advances'
_journal_page_first 20824
_journal_page_last 20836
_journal_paper_doi 10.1039/D4RA03656E
_journal_volume 14
_journal_year 2024
_chemical_formula_moiety 'C16 H17 N5 O2'
_chemical_formula_sum 'C16 H17 N5 O2'
_chemical_formula_weight 311.346
_chemical_melting_point 512.0(10)
_chemical_name_common (E)-3-(((4H-1,2,4-triazol-4-yl)imino)methyl)-7-(diethylamino)-2H-chromen-2-one
_chemical_name_systematic 'Compound 11'
_space_group_crystal_system monoclinic
_space_group_IT_number 14
_space_group_name_Hall '-P 2ybc'
_space_group_name_H-M_alt 'P 1 21/c 1'
_symmetry_Int_Tables_number 14
_atom_sites_solution_primary iterative
_audit_block_doi 10.5517/ccdc.csd.cc2jhh5q
_audit_creation_date 2024-02-06
_audit_creation_method
;
Olex2 1.3
(compiled 2020.11.12 svn.r5f609507 for OlexSys, GUI svn.r6408)
;
_audit_update_record
;
2024-03-07 deposited with the CCDC.	2024-06-24 downloaded from the CCDC.
;
_cell_angle_alpha 90
_cell_angle_beta 103.165(7)
_cell_angle_gamma 90
_cell_formula_units_Z 4
_cell_length_a 14.3674(10)
_cell_length_b 10.3669(7)
_cell_length_c 10.6054(6)
_cell_measurement_reflns_used 8803
_cell_measurement_temperature 121.6(5)
_cell_measurement_theta_max 29.2490
_cell_measurement_theta_min 3.9530
_cell_volume 1538.11(18)
_computing_cell_refinement
;
CrysAlisPro, Agilent Technologies,
Version 1.171.36.32 (release 02-08-2013 CrysAlis171 .NET)
(compiled Aug  2 2013,16:46:58)
;
_computing_data_collection
;
CrysAlisPro, Agilent Technologies,
Version 1.171.36.32 (release 02-08-2013 CrysAlis171 .NET)
(compiled Aug  2 2013,16:46:58)
;
_computing_data_reduction
;
CrysAlisPro, Agilent Technologies,
Version 1.171.36.32 (release 02-08-2013 CrysAlis171 .NET)
(compiled Aug  2 2013,16:46:58)
;
_computing_molecular_graphics 'Olex2 1.3 (Dolomanov et al., 2009)'
_computing_publication_material 'Olex2 1.3 (Dolomanov et al., 2009)'
_computing_structure_refinement 'olex2.refine 1.3 (Bourhis et al., 2015)'
_computing_structure_solution 'olex2.solve 1.3 (Bourhis et al., 2015)'
_diffrn_ambient_temperature 121.6
_diffrn_detector_area_resol_mean 10.4685
_diffrn_measured_fraction_theta_full 0.9978
_diffrn_measured_fraction_theta_max 0.9345
_diffrn_measurement_details
;
#__ type_ start__ end____ width___ exp.time_
  1 omega  -18.00   83.00   1.0000   19.7800
omega____ theta____ kappa____ phi______ frames
    -       11.7672   57.0000   90.0000 101

#__ type_ start__ end____ width___ exp.time_
  2 omega  -24.00   54.00   1.0000   19.7800
omega____ theta____ kappa____ phi______ frames
    -       11.7672  -99.0000  -90.0000 78

#__ type_ start__ end____ width___ exp.time_
  3 omega  -43.00   41.00   1.0000   19.7800
omega____ theta____ kappa____ phi______ frames
    -       11.7672  -57.0000  150.0000 84

#__ type_ start__ end____ width___ exp.time_
  4 omega   43.00  101.00   1.0000   19.7800
omega____ theta____ kappa____ phi______ frames
    -       11.7672  179.0000 -180.0000 58

#__ type_ start__ end____ width___ exp.time_
  5 omega  -14.00   88.00   1.0000   19.7800
omega____ theta____ kappa____ phi______ frames
    -       11.7672   38.0000  -30.0000 102

#__ type_ start__ end____ width___ exp.time_
  6 omega  -34.00   90.00   1.0000   19.7800
omega____ theta____ kappa____ phi______ frames
    -       11.7672   19.0000 -120.0000 124

#__ type_ start__ end____ width___ exp.time_
  7 omega   45.00   76.00   1.0000   19.7800
omega____ theta____ kappa____ phi______ frames
    -      -12.0797 -179.0000  -30.0000 31

#__ type_ start__ end____ width___ exp.time_
  8 omega  -87.00  -36.00   1.0000   19.7800
omega____ theta____ kappa____ phi______ frames
    -      -12.0797  152.0000  -99.0000 51

#__ type_ start__ end____ width___ exp.time_
  9 omega  -22.00   90.00   1.0000   19.7800
omega____ theta____ kappa____ phi______ frames
    -       11.7672   77.0000 -150.0000 112

#__ type_ start__ end____ width___ exp.time_
 10 omega   32.00  101.00   1.0000   19.7800
omega____ theta____ kappa____ phi______ frames
    -       11.7672 -179.0000  120.0000 69
;
_diffrn_measurement_device_type 'Xcalibur, Atlas, Gemini'
_diffrn_measurement_method '\w scans'
_diffrn_radiation_type 'Mo K\a'
_diffrn_radiation_wavelength 0.71073
_diffrn_reflns_av_R_equivalents 0.0402
_diffrn_reflns_av_unetI/netI 0.0255
_diffrn_reflns_Laue_measured_fraction_full 0.9978
_diffrn_reflns_Laue_measured_fraction_max 0.9345
_diffrn_reflns_limit_h_max 19
_diffrn_reflns_limit_h_min -18
_diffrn_reflns_limit_k_max 14
_diffrn_reflns_limit_k_min -14
_diffrn_reflns_limit_l_max 14
_diffrn_reflns_limit_l_min -14
_diffrn_reflns_number 32266
_diffrn_reflns_point_group_measured_fraction_full 0.9978
_diffrn_reflns_point_group_measured_fraction_max 0.9345
_diffrn_reflns_theta_full 25.2417
_diffrn_reflns_theta_max 29.54
_diffrn_reflns_theta_min 3.51
_exptl_absorpt_coefficient_mu 0.093
_exptl_absorpt_correction_T_max 0.990
_exptl_absorpt_correction_T_min 0.974
_exptl_absorpt_correction_type analytical
_exptl_absorpt_process_details
;
CrysAlisPro, Agilent Technologies,
Version 1.171.36.32 (release 02-08-2013 CrysAlis171 .NET)
(compiled Aug  2 2013,16:46:58)
Analytical numeric absorption correction using a multifaceted crystal
			model based on expressions derived by R.C. Clark & J.S. Reid.
(Clark, R. C. & Reid, J. S. (1995). Acta Cryst. A51, 887-897)
;
_exptl_crystal_colour yellow
_exptl_crystal_colour_primary yellow
_exptl_crystal_density_diffrn 1.345
_exptl_crystal_description irregular
_exptl_crystal_F_000 656.276
_exptl_crystal_recrystallization_method 'Re-crystallisation from solvent: CH2Cl2'
_exptl_crystal_size_max 0.4735
_exptl_crystal_size_mid 0.2728
_exptl_crystal_size_min 0.1053
_refine_diff_density_max 0.3835
_refine_diff_density_min -0.2745
_refine_diff_density_rms 0.0637
_refine_ls_d_res_high 0.7208
_refine_ls_d_res_low 5.7984
_refine_ls_goodness_of_fit_ref 1.0953
_refine_ls_hydrogen_treatment constr
_refine_ls_matrix_type full
_refine_ls_number_constraints 28
_refine_ls_number_parameters 210
_refine_ls_number_reflns 4035
_refine_ls_number_restraints 0
_refine_ls_restrained_S_all 1.0953
_refine_ls_R_factor_all 0.0563
_refine_ls_R_factor_gt 0.0422
_refine_ls_shift/su_max 0.0001
_refine_ls_shift/su_mean 0.0000
_refine_ls_structure_factor_coef Fsqd
_refine_ls_weighting_details 'w=1/[\s^2^(Fo^2^)+(0.1P)^2^] where P=(Fo^2^+2Fc^2^)/3'
_refine_ls_weighting_scheme calc
_refine_ls_wR_factor_gt 0.1308
_refine_ls_wR_factor_ref 0.1474
_reflns_Friedel_coverage 0.0
_reflns_limit_h_max 19
_reflns_limit_h_min -19
_reflns_limit_k_max 14
_reflns_limit_k_min 0
_reflns_limit_l_max 14
_reflns_limit_l_min 0
_reflns_number_gt 3267
_reflns_number_total 4035
_reflns_threshold_expression I>=2u(I)
_cod_data_source_file d4ra03656e2.cif
_cod_data_source_block GLCH169-953
_cod_depositor_comments
;
The following automatic conversions were performed:

data item '_chemical_melting_point' value '511 - 513' was changed to
'512.0(10)' -- the average value was taken and precision was
estimated.

Automatic conversion script
Id: cif_fix_values 8170 2020-07-09 18:12:32Z antanas 
;
_cod_original_cell_volume 1538.12(18)
_cod_database_code 7248920
_olex2_refinement_description
;
1. Fixed Uiso
 At 1.2 times of:
  All C(H) groups, All C(H,H) groups
 At 1.5 times of:
  All C(H,H,H) groups
2.a Secondary CH2 refined with riding coordinates:
 C16(H16a,H16b), C6(H6a,H6b)
2.b Aromatic/amide H refined with riding coordinates:
 C14(H14), C12(H12), C2(H2), C11(H11), C13(H13), C17(H17), C15(H15)
2.c Idealised Me refined as rotating group:
 C4(H4a,H4b,H4c), C3(H3a,H3b,H3c)
;
_olex2_submission_special_instructions 'No special instructions were received'

loop_
_space_group_symop_id
_space_group_symop_operation_xyz
1 x,y,z
2 -x,y+1/2,-z+1/2
3 -x,-y,-z
4 x,-y-1/2,z-1/2

loop_
_atom_site_label
_atom_site_type_symbol
_atom_site_fract_x
_atom_site_fract_y
_atom_site_fract_z
_atom_site_U_iso_or_equiv
_atom_site_adp_type
_atom_site_occupancy
_atom_site_refinement_flags_posn
O O 0.14406(6) 0.48202(8) -0.14991(7) 0.0201(2) Uani 1.000000 .
O1 O 0.06452(6) 0.43502(8) -0.34835(7) 0.0250(2) Uani 1.000000 .
N3 N -0.23892(6) 0.68176(9) -0.42736(8) 0.0174(2) Uani 1.000000 .
N N -0.16454(7) 0.66239(9) -0.31945(8) 0.0193(2) Uani 1.000000 .
N1 N -0.38246(7) 0.74167(10) -0.52991(9) 0.0226(2) Uani 1.000000 .
N4 N 0.34142(7) 0.59992(9) 0.25842(9) 0.0212(2) Uani 1.000000 .
N2 N -0.33112(7) 0.70263(10) -0.62055(9) 0.0226(2) Uani 1.000000 .
C5 C 0.15504(8) 0.54970(10) -0.03517(10) 0.0171(2) Uani 1.000000 .
C2 C 0.24014(8) 0.53553(10) 0.05342(10) 0.0185(2) Uani 1.000000 .
C7 C -0.01247(7) 0.57645(10) -0.22887(10) 0.0167(2) Uani 1.000000 .
C8 C 0.08101(8) 0.63067(10) -0.01594(10) 0.0182(2) Uani 1.000000 .
C9 C 0.06385(8) 0.49414(10) -0.24996(10) 0.0180(2) Uani 1.000000 .
C10 C 0.25701(8) 0.60612(10) 0.17093(10) 0.0183(2) Uani 1.000000 .
C11 C -0.00242(8) 0.64139(11) -0.11442(10) 0.0188(2) Uani 1.000000 .
C12 C 0.18134(9) 0.68653(11) 0.19301(11) 0.0229(3) Uani 1.000000 .
C13 C -0.32492(8) 0.72916(11) -0.41608(10) 0.0198(2) Uani 1.000000 .
C17 C -0.09496(8) 0.59184(10) -0.33619(10) 0.0178(2) Uani 1.000000 .
C16 C 0.41800(8) 0.51241(12) 0.24197(11) 0.0239(3) Uani 1.000000 .
C14 C 0.09787(8) 0.69762(12) 0.10259(11) 0.0241(3) Uani 1.000000 .
C15 C -0.24629(8) 0.66757(11) -0.55732(10) 0.0200(3) Uani 1.000000 .
C6 C 0.36515(9) 0.68569(11) 0.37119(11) 0.0230(3) Uani 1.000000 .
C4 C 0.33705(10) 0.62998(13) 0.48942(12) 0.0300(3) Uani 1.000000 .
C3 C 0.48156(9) 0.57042(14) 0.16066(13) 0.0351(3) Uani 1.000000 .
H14 H 0.04926(8) 0.75239(12) 0.11996(11) 0.0289(3) Uiso 1.000000 R
H12 H 0.18957(9) 0.73286(11) 0.27207(11) 0.0274(3) Uiso 1.000000 R
H2 H 0.28762(8) 0.47870(10) 0.03620(10) 0.0222(3) Uiso 1.000000 R
H11 H -0.05301(8) 0.69495(11) -0.10123(10) 0.0225(3) Uiso 1.000000 R
H13 H -0.34089(8) 0.75022(11) -0.33641(10) 0.0237(3) Uiso 1.000000 R
H17 H -0.09733(8) 0.55063(10) -0.41687(10) 0.0214(3) Uiso 1.000000 R
H16a H 0.45763(8) 0.48972(12) 0.32828(11) 0.0287(3) Uiso 1.000000 R
H16b H 0.38919(8) 0.43185(12) 0.20037(11) 0.0287(3) Uiso 1.000000 R
H15 H -0.19695(8) 0.63675(11) -0.59577(10) 0.0240(3) Uiso 1.000000 R
H6a H 0.43481(9) 0.70249(11) 0.39227(11) 0.0276(3) Uiso 1.000000 R
H6b H 0.33206(9) 0.76920(11) 0.34896(11) 0.0276(3) Uiso 1.000000 R
H4a H 0.26745(11) 0.6200(9) 0.4716(3) 0.0450(4) Uiso 1.000000 GR
H4b H 0.3676(6) 0.5456(4) 0.5099(6) 0.0450(4) Uiso 1.000000 GR
H4c H 0.3580(6) 0.6883(5) 0.5631(3) 0.0450(4) Uiso 1.000000 GR
H3a H 0.44379(19) 0.5864(9) 0.0728(3) 0.0526(5) Uiso 1.000000 GR
H3b H 0.5084(6) 0.6520(5) 0.1995(6) 0.0526(5) Uiso 1.000000 GR
H3c H 0.5336(4) 0.5104(5) 0.1572(8) 0.0526(5) Uiso 1.000000 GR

loop_
_atom_site_aniso_label
_atom_site_aniso_U_11
_atom_site_aniso_U_22
_atom_site_aniso_U_33
_atom_site_aniso_U_12
_atom_site_aniso_U_13
_atom_site_aniso_U_23
O 0.0181(4) 0.0234(4) 0.0164(4) 0.0054(3) -0.0011(3) -0.0040(3)
O1 0.0254(5) 0.0300(5) 0.0177(4) 0.0082(3) 0.0012(3) -0.0047(3)
N3 0.0140(5) 0.0239(5) 0.0129(4) 0.0006(3) 0.0004(3) 0.0007(3)
N 0.0147(5) 0.0272(5) 0.0138(4) 0.0021(4) -0.0016(4) 0.0008(4)
N1 0.0168(5) 0.0334(6) 0.0174(5) 0.0013(4) 0.0036(4) 0.0028(4)
N4 0.0165(5) 0.0265(5) 0.0184(5) 0.0004(4) -0.0007(4) -0.0037(4)
N2 0.0194(5) 0.0332(6) 0.0151(5) 0.0007(4) 0.0036(4) 0.0017(4)
C5 0.0190(5) 0.0176(5) 0.0145(5) -0.0006(4) 0.0032(4) -0.0004(4)
C2 0.0165(5) 0.0197(5) 0.0183(5) 0.0028(4) 0.0021(4) -0.0003(4)
C7 0.0148(5) 0.0177(5) 0.0172(5) 0.0001(4) 0.0027(4) 0.0019(4)
C8 0.0172(6) 0.0198(5) 0.0166(5) 0.0017(4) 0.0023(4) -0.0003(4)
C9 0.0182(5) 0.0191(5) 0.0152(5) 0.0008(4) 0.0005(4) 0.0005(4)
C10 0.0172(6) 0.0195(5) 0.0173(5) -0.0014(4) 0.0016(4) 0.0010(4)
C11 0.0166(6) 0.0210(6) 0.0183(5) 0.0027(4) 0.0032(4) -0.0001(4)
C12 0.0216(6) 0.0270(6) 0.0182(5) 0.0028(5) 0.0008(5) -0.0062(4)
C13 0.0157(5) 0.0276(6) 0.0167(5) 0.0017(4) 0.0051(4) 0.0012(4)
C17 0.0178(5) 0.0195(5) 0.0158(5) -0.0015(4) 0.0033(4) 0.0004(4)
C16 0.0183(6) 0.0305(6) 0.0195(5) 0.0040(5) -0.0026(4) -0.0023(5)
C14 0.0208(6) 0.0280(6) 0.0228(6) 0.0062(5) 0.0034(5) -0.0059(5)
C15 0.0183(6) 0.0271(6) 0.0146(5) 0.0003(4) 0.0036(4) 0.0005(4)
C6 0.0192(6) 0.0243(6) 0.0226(6) -0.0023(4) -0.0012(4) -0.0050(4)
C4 0.0353(7) 0.0316(7) 0.0214(6) -0.0006(5) 0.0027(5) -0.0056(5)
C3 0.0215(6) 0.0517(9) 0.0322(7) -0.0026(6) 0.0067(5) -0.0084(6)

loop_
_atom_type_symbol
_atom_type_scat_dispersion_real
_atom_type_scat_dispersion_imag
_atom_type_scat_Cromer_Mann_a1
_atom_type_scat_Cromer_Mann_a2
_atom_type_scat_Cromer_Mann_a3
_atom_type_scat_Cromer_Mann_a4
_atom_type_scat_Cromer_Mann_b1
_atom_type_scat_Cromer_Mann_b2
_atom_type_scat_Cromer_Mann_b3
_atom_type_scat_Cromer_Mann_b4
_atom_type_scat_Cromer_Mann_c
_atom_type_scat_source
_atom_type_scat_dispersion_source
H 0.00000 0.00000 0.49300 0.32291 0.14019 0.04081 10.51090 26.12570 3.14236 57.79970 0.0030380000826 'International Tables Volume C Table 6.1.1.4 (pp. 500-502)' 'Henke, Gullikson and Davis, At. Data and Nucl. Data Tables, 1993, 54, 2'
C 0.00347 0.00161 2.31000 1.02000 1.58860 0.86500 20.84390 10.20750 0.56870 51.65120 0.215599998832 'International Tables Volume C Table 6.1.1.4 (pp. 500-502)' 'Henke, Gullikson and Davis, At. Data and Nucl. Data Tables, 1993, 54, 2'
O 0.01158 0.00611 3.04850 2.28680 1.54630 0.86700 13.27710 5.70110 0.32390 32.90890 0.250800013542 'International Tables Volume C Table 6.1.1.4 (pp. 500-502)' 'Henke, Gullikson and Davis, At. Data and Nucl. Data Tables, 1993, 54, 2'
N 0.00653 0.00323 12.21260 3.13220 2.01250 1.16630 0.00570 9.89330 28.99750 0.58260 -11.5290002823 'International Tables Volume C Table 6.1.1.4 (pp. 500-502)' 'Henke, Gullikson and Davis, At. Data and Nucl. Data Tables, 1993, 54, 2'

loop_
_geom_angle_atom_site_label_1
_geom_angle_atom_site_label_2
_geom_angle_atom_site_label_3
_geom_angle
_geom_angle_site_symmetry_1
_geom_angle_site_symmetry_3
_geom_angle_publ_flag
C9 O C5 122.51(8) . . ?
C13 N3 N 121.53(9) . . ?
C15 N3 N 133.08(9) . . ?
C15 N3 C13 105.33(9) . . ?
C17 N N3 116.43(9) . . ?
C13 N1 N2 106.56(9) . . ?
C16 N4 C10 121.89(9) . . ?
C6 N4 C10 122.48(9) . . ?
C6 N4 C16 115.50(9) . . ?
C15 N2 N1 107.78(9) . . ?
C2 C5 O 117.03(9) . . ?
C8 C5 O 119.50(9) . . ?
C8 C5 C2 123.45(10) . . ?
C10 C2 C5 119.66(10) . . ?
H2 C2 C5 120.17(6) . . ?
H2 C2 C10 120.17(6) . . ?
C11 C7 C9 119.83(10) . . ?
C17 C7 C9 117.09(9) . . ?
C17 C7 C11 122.96(10) . . ?
C11 C8 C5 119.04(10) . . ?
C14 C8 C5 116.23(10) . . ?
C14 C8 C11 124.72(10) . . ?
O1 C9 O 116.49(9) . . ?
C7 C9 O 117.61(9) . . ?
C7 C9 O1 125.90(10) . . ?
C2 C10 N4 121.76(10) . . ?
C12 C10 N4 120.81(10) . . ?
C12 C10 C2 117.42(10) . . ?
C8 C11 C7 121.44(10) . . ?
H11 C11 C7 119.28(6) . . ?
H11 C11 C8 119.28(6) . . ?
C14 C12 C10 121.00(10) . . ?
H12 C12 C10 119.50(6) . . ?
H12 C12 C14 119.50(7) . . ?
N1 C13 N3 110.57(9) . . ?
H13 C13 N3 124.72(6) . . ?
H13 C13 N1 124.72(6) . . ?
C7 C17 N 118.45(10) . . ?
H17 C17 N 120.78(6) . . ?
H17 C17 C7 120.78(6) . . ?
C3 C16 N4 112.81(10) . . ?
H16a C16 N4 109.03(6) . . ?
H16a C16 C3 109.03(7) . . ?
H16b C16 N4 109.03(6) . . ?
H16b C16 C3 109.03(7) . . ?
H16b C16 H16a 107.8 . . ?
C12 C14 C8 122.21(10) . . ?
H14 C14 C8 118.89(6) . . ?
H14 C14 C12 118.89(7) . . ?
N2 C15 N3 109.75(10) . . ?
H15 C15 N3 125.12(6) . . ?
H15 C15 N2 125.12(6) . . ?
C4 C6 N4 112.78(10) . . ?
H6a C6 N4 109.03(6) . . ?
H6a C6 C4 109.03(7) . . ?
H6b C6 N4 109.03(6) . . ?
H6b C6 C4 109.03(7) . . ?
H6b C6 H6a 107.8 . . ?
H4a C4 C6 109.5 . . ?
H4b C4 C6 109.5 . . ?
H4b C4 H4a 109.5 . . ?
H4c C4 C6 109.5 . . ?
H4c C4 H4a 109.5 . . ?
H4c C4 H4b 109.5 . . ?
H3a C3 C16 109.5 . . ?
H3b C3 C16 109.5 . . ?
H3b C3 H3a 109.5 . . ?
H3c C3 C16 109.5 . . ?
H3c C3 H3a 109.5 . . ?
H3c C3 H3b 109.5 . . ?

loop_
_geom_bond_atom_site_label_1
_geom_bond_atom_site_label_2
_geom_bond_distance
_geom_bond_site_symmetry_2
_geom_bond_publ_flag
O C5 1.3821(12) . ?
O C9 1.3830(13) . ?
O1 C9 1.2120(12) . ?
N3 N 1.3910(12) . ?
N3 C13 1.3601(14) . ?
N3 C15 1.3661(14) . ?
N C17 1.2832(14) . ?
N1 N2 1.3981(13) . ?
N1 C13 1.3050(14) . ?
N4 C10 1.3503(14) . ?
N4 C16 1.4668(14) . ?
N4 C6 1.4668(14) . ?
N2 C15 1.3019(15) . ?
C5 C2 1.3697(15) . ?
C5 C8 1.4059(15) . ?
C2 C10 1.4177(15) . ?
C2 H2 0.9500 . ?
C7 C9 1.4466(15) . ?
C7 C11 1.3665(15) . ?
C7 C17 1.4529(15) . ?
C8 C11 1.4034(15) . ?
C8 C14 1.4078(15) . ?
C10 C12 1.4310(16) . ?
C11 H11 0.9500 . ?
C12 C14 1.3591(16) . ?
C12 H12 0.9500 . ?
C13 H13 0.9500 . ?
C17 H17 0.9500 . ?
C16 C3 1.5159(18) . ?
C16 H16a 0.9900 . ?
C16 H16b 0.9900 . ?
C14 H14 0.9500 . ?
C15 H15 0.9500 . ?
C6 C4 1.5163(17) . ?
C6 H6a 0.9900 . ?
C6 H6b 0.9900 . ?
C4 H4a 0.9800 . ?
C4 H4b 0.9800 . ?
C4 H4c 0.9800 . ?
C3 H3a 0.9800 . ?
C3 H3b 0.9800 . ?
C3 H3c 0.9800 . ?
